data_1576570
loop_
_publ_author_name
'Liu, Tong-Tong'
'Li, Xiao-Wen'
'Cui, Yun-Shu'
'Deng, Zi-Hao'
'Liu, Feng'
'Zhai, Dan-Dan'
'Shi, Zhang-Jie'

_publ_section_title
;
 Modulating halide leaving-group trends through recognition by bisboranes.
;
_journal_issue 14
_journal_name_full 'Chemical science'
_journal_page_first 6949
_journal_page_last 6955
_journal_paper_doi 10.1039/d5sc10013e
_journal_volume 17
_journal_year 2026
_chemical_formula_moiety 'C44 H18 B2 Cl F24, C16 H36 N'
_chemical_formula_sum 'C60 H54 B2 Cl F24 N'
_chemical_formula_weight 1302.11
_space_group_crystal_system triclinic
_space_group_IT_number 2
_space_group_name_Hall '-P 1'
_space_group_name_H-M_alt 'P -1'
_atom_sites_solution_hydrogens geom
_audit_block_doi 10.5517/ccdc.csd.cc2hzrs1
_audit_creation_date 2023-08-03
_audit_creation_method
;
Olex2 1.5
(compiled 2023.03.06 svn.rbb2c1857 for OlexSys, GUI svn.r6748)
;
_audit_update_record
;
2024-01-04 deposited with the CCDC.	2026-02-06 downloaded from the CCDC.
;
_cell_angle_alpha 114.0050(10)
_cell_angle_beta 91.9680(10)
_cell_angle_gamma 114.5440(10)
_cell_formula_units_Z 2
_cell_length_a 13.8297(4)
_cell_length_b 15.9645(4)
_cell_length_c 18.5999(6)
_cell_measurement_reflns_used 9824
_cell_measurement_temperature 149.99
_cell_measurement_theta_max 28.30
_cell_measurement_theta_min 2.27
_cell_volume 3308.69(17)
_computing_cell_refinement 'SAINT V8.38A (Bruker, 2018)'
_computing_data_reduction 'SAINT V8.38A (Bruker, 2018)'
_computing_molecular_graphics 'Olex2 1.5 (Dolomanov et al., 2009)'
_computing_publication_material 'Olex2 1.5 (Dolomanov et al., 2009)'
_computing_structure_refinement 'SHELXL 2018/3 (Sheldrick, 2015)'
_computing_structure_solution 'SHELXT 2014/5 (Sheldrick, 2014)'
_diffrn_ambient_temperature 149.99
_diffrn_measured_fraction_theta_full 0.998
_diffrn_measured_fraction_theta_max 0.997
_diffrn_measurement_device_type 'Bruker APEX-II CCD'
_diffrn_measurement_method '\f and \w scans'
_diffrn_radiation_type MoK\a
_diffrn_radiation_wavelength 0.71073
_diffrn_reflns_av_R_equivalents 0.0374
_diffrn_reflns_av_unetI/netI 0.0298
_diffrn_reflns_Laue_measured_fraction_full 0.998
_diffrn_reflns_Laue_measured_fraction_max 0.997
_diffrn_reflns_limit_h_max 18
_diffrn_reflns_limit_h_min -18
_diffrn_reflns_limit_k_max 21
_diffrn_reflns_limit_k_min -21
_diffrn_reflns_limit_l_max 23
_diffrn_reflns_limit_l_min -24
_diffrn_reflns_number 80277
_diffrn_reflns_point_group_measured_fraction_full 0.998
_diffrn_reflns_point_group_measured_fraction_max 0.997
_diffrn_reflns_theta_full 25.242
_diffrn_reflns_theta_max 28.330
_diffrn_reflns_theta_min 2.234
_diffrn_source_current 1.4
_diffrn_source_power 0.07
_diffrn_source_voltage 50.0
_diffrn_standards_number 0
_exptl_absorpt_coefficient_mu 0.161
_exptl_absorpt_correction_T_max 0.7457
_exptl_absorpt_correction_T_min 0.7022
_exptl_absorpt_correction_type none
_exptl_absorpt_process_details
;
SADABS-2016/2 (Bruker,2016/2) was used for absorption correction.
wR2(int) was 0.0825 before and 0.0556 after correction.
The Ratio of minimum to maximum transmission is 0.9417.
The \l/2 correction factor is Not present.
;
_exptl_crystal_colour 'clear whiteish white'
_exptl_crystal_colour_lustre clear
_exptl_crystal_colour_modifier whiteish
_exptl_crystal_colour_primary white
_exptl_crystal_density_diffrn 1.307
_exptl_crystal_description block
_exptl_crystal_F_000 1328
_exptl_crystal_size_max 0.1
_exptl_crystal_size_mid 0.1
_exptl_crystal_size_min 0.1
_refine_diff_density_max 1.612
_refine_diff_density_min -0.462
_refine_diff_density_rms 0.057
_refine_ls_extinction_method none
_refine_ls_goodness_of_fit_ref 1.036
_refine_ls_hydrogen_treatment constr
_refine_ls_matrix_type full
_refine_ls_number_parameters 967
_refine_ls_number_reflns 16465
_refine_ls_number_restraints 245
_refine_ls_restrained_S_all 1.076
_refine_ls_R_factor_all 0.0708
_refine_ls_R_factor_gt 0.0588
_refine_ls_shift/su_max 0.001
_refine_ls_shift/su_mean 0.000
_refine_ls_structure_factor_coef Fsqd
_refine_ls_weighting_details 'w=1/[\s^2^(Fo^2^)+(0.0877P)^2^+1.9345P] where P=(Fo^2^+2Fc^2^)/3'
_refine_ls_weighting_scheme calc
_refine_ls_wR_factor_gt 0.1607
_refine_ls_wR_factor_ref 0.1714
_reflns_Friedel_coverage 0.000
_reflns_number_gt 13370
_reflns_number_total 16465
_reflns_threshold_expression 'I > 2\s(I)'
_cod_data_source_file d5sc10013e2.cif
_cod_data_source_block mo_ltt_3_58_2_0m_a
_cod_depositor_comments 'Adding full bibliography for 1576567--1576573.cif.'
_cod_database_code 1576570
_shelx_shelxl_version_number 2018/3
_shelx_space_group_comment
;
The symmetry employed for this shelxl refinement is uniquely defined
by the following loop, which should always be used as a source of
symmetry information in preference to the above space-group names.
They are only intended as comments.
;
_shelx_estimated_absorpt_t_max 0.984
_shelx_estimated_absorpt_t_min 0.984
_olex2_refinement_description
;
1. Fixed Uiso
 At 1.2 times of:
  All C(H) groups, All C(H,H) groups, All C(H,H,H,H) groups
 At 1.5 times of:
  All C(H,H,H) groups
2. Restrained distances
 C01T-C0 \\sim C2-C01T
 with sigma of 0.02
 C3-C01Q \\sim C4-C01Q
 with sigma of 0.02
 C6-C01E \\sim C5-C01E
 with sigma of 0.02
 C7-C01G \\sim C8-C01G
 with sigma of 0.02
 C9-C1 \\sim C11-C1
 with sigma of 0.02
3. Uiso/Uaniso restraints and constraints
Uanis(C11) \\sim Ueq: with sigma of 0.005 and sigma for terminal atoms of 0.01
Uanis(C10) \\sim Ueq: with sigma of 0.005 and sigma for terminal atoms of 0.01
4. Rigid body (RIGU) restrains
 C01T, F3, F4, F5, C2
 with sigma for 1-2 distances of 0.001 and sigma for 1-3 distances of 0.002
 F0, C01T, F1, F2, C0
 with sigma for 1-2 distances of 0.001 and sigma for 1-3 distances of 0.002
 C01Q, F9, F10, C4, F11
 with sigma for 1-2 distances of 0.001 and sigma for 1-3 distances of 0.002
 F6, F7, C01Q, C3, F8
 with sigma for 1-2 distances of 0.001 and sigma for 1-3 distances of 0.002
 F12, F13, C5, F14, C01E
 with sigma for 1-2 distances of 0.001 and sigma for 1-3 distances of 0.002
 C01G, F1A, F1B, F1C, C8
 with sigma for 1-2 distances of 0.001 and sigma for 1-3 distances of 0.002
 F18, C01G, F19, F20, C7
 with sigma for 1-2 distances of 0.001 and sigma for 1-3 distances of 0.002
 C11, C12, C1
 with sigma for 1-2 distances of 0.001 and sigma for 1-3 distances of 0.002
 C1, C9, C10
 with sigma for 1-2 distances of 0.001 and sigma for 1-3 distances of 0.002
5. Others
 Sof(F0)=Sof(F1)=Sof(F2)=Sof(C0)=1-FVAR(1)
 Sof(F3)=Sof(F4)=Sof(F5)=Sof(C2)=FVAR(1)
 Sof(F6)=Sof(F7)=Sof(C3)=Sof(F8)=1-FVAR(2)
 Sof(F9)=Sof(F10)=Sof(C4)=Sof(F11)=FVAR(2)
 Sof(F12)=Sof(F13)=Sof(C5)=Sof(F14)=1-FVAR(3)
 Sof(F15)=Sof(F16)=Sof(C6)=Sof(F17)=FVAR(3)
 Sof(F18)=Sof(F19)=Sof(F20)=Sof(C7)=1-FVAR(4)
 Sof(F1A)=Sof(F1B)=Sof(F1C)=Sof(C8)=FVAR(4)
 Sof(H1BC)=Sof(H1BD)=Sof(C9)=Sof(H9A)=Sof(H9B)=Sof(C10)=Sof(H10A)=Sof(H10B)=
 Sof(H10C)=1-FVAR(5)
 Sof(H1AA)=Sof(H1AB)=Sof(C11)=Sof(H11A)=Sof(H11B)=Sof(C12)=Sof(H12A)=Sof(H12B)=
 Sof(H12C)=FVAR(5)
6.a Secondary CH2 refined with riding coordinates:
 C00Y(H00A,H00B), C015(H01A,H01C), C017(H01D,H01E), C018(H01F,H01G), C01A(H01H,
 H01J), C01F(H01K,H01M), C01O(H01N,H01O), C01S(H01P,H01Q), C021(H02A,H02B),
 C1(H1BC,H1BD), C1(H1AA,H1AB), C02G(H02I,H02J), C9(H9A,H9B), C11(H11A,H11B)
6.b Aromatic/amide H refined with riding coordinates:
 C00D(H00D), C00M(H00M), C00O(H00O), C00P(H00P), C00R(H00R), C00U(H00U),
 C00V(H00V), C00Z(H00Z), C010(H010), C011(H011), C013(H013), C014(H014),
 C016(H016), C019(H019), C01B(H01B), C01I(H01I), C01L(H01L), C01R(H01R)
6.c Idealised Me refined as rotating group:
 C024(H02C,H02D,H02E), C02F(H02F,H02G,H02H), C02I(H02K,H02L,H02M), C10(H10A,
 H10B,H10C), C12(H12A,H12B,H12C)
;
_smtbx_masks_void_probe_radius 1.0
_smtbx_masks_void_truncation_radius 1.2
_olex2_submission_special_instructions 'No special instructions were received'

loop_
_space_group_symop_operation_xyz
'x, y, z'
'-x, -y, -z'

loop_
_atom_site_label
_atom_site_type_symbol
_atom_site_fract_x
_atom_site_fract_y
_atom_site_fract_z
_atom_site_U_iso_or_equiv
_atom_site_adp_type
_atom_site_occupancy
_atom_site_site_symmetry_order
_atom_site_calc_flag
_atom_site_refinement_flags_posn
_atom_site_refinement_flags_adp
_atom_site_refinement_flags_occupancy
_atom_site_disorder_assembly
_atom_site_disorder_group
Cl01 Cl 0.96571(3) 0.45899(3) 0.69808(2) 0.02268(10) Uani 1 1 d . . . . .
F002 F 1.03402(13) 0.20182(11) 0.45762(8) 0.0584(4) Uani 1 1 d . . . . .
F003 F 1.04795(15) 0.96082(10) 1.04503(8) 0.0640(4) Uani 1 1 d . . . . .
F004 F 0.52612(13) 0.16527(12) 0.44302(9) 0.0683(5) Uani 1 1 d . . . . .
F005 F 1.15045(13) 0.15008(12) 0.46510(10) 0.0707(5) Uani 1 1 d . . . . .
F006 F 0.53446(15) 0.16376(12) 0.55566(12) 0.0829(6) Uani 1 1 d . . . . .
F007 F 0.9779(2) 0.81862(12) 1.05118(9) 0.0848(7) Uani 1 1 d . . . . .
F008 F 0.42268(11) 0.20498(11) 0.51506(12) 0.0793(6) Uani 1 1 d . . . . .
F009 F 1.01010(15) 0.10820(11) 0.51543(10) 0.0749(5) Uani 1 1 d . . . . .
F00A F 0.87601(16) 0.86489(14) 1.00308(10) 0.0742(5) Uani 1 1 d . . . . .
N00B N 0.20977(12) -0.06701(11) 0.30158(9) 0.0291(3) Uani 1 1 d . . . . .
C00C C 0.96816(13) 0.42554(12) 0.85343(9) 0.0228(3) Uani 1 1 d . . . . .
C00D C 1.10166(14) 0.33699(13) 0.63093(10) 0.0251(3) Uani 1 1 d . . . . .
H00D H 1.027496 0.315843 0.609160 0.030 Uiso 1 1 calc R U . . .
F00E F 1.1338(2) 0.81611(14) 0.69894(13) 0.1031(8) Uani 1 1 d . . . . .
C00F C 0.92954(13) 0.64260(12) 0.79957(10) 0.0250(3) Uani 1 1 d . . . . .
C00G C 1.06603(13) 0.44481(12) 0.83191(9) 0.0228(3) Uani 1 1 d . . . . .
C00H C 0.93334(14) 0.38590(12) 0.90939(10) 0.0264(3) Uani 1 1 d . . . . .
C00I C 0.86422(13) 0.43287(12) 0.84272(10) 0.0239(3) Uani 1 1 d . . . . .
C00J C 0.80885(13) 0.46488(13) 0.80661(10) 0.0254(3) Uani 1 1 d . . . . .
C00K C 1.15728(13) 0.42391(13) 0.70655(10) 0.0251(3) Uani 1 1 d . . . . .
C00L C 0.82872(14) 0.39286(13) 0.89838(10) 0.0285(3) Uani 1 1 d . . . . .
C00M C 0.68766(14) 0.36947(13) 0.62967(11) 0.0284(3) Uani 1 1 d . . . . .
H00M H 0.688149 0.325301 0.651646 0.034 Uiso 1 1 calc R U . . .
F00N F 1.21528(18) 0.94615(16) 0.81251(13) 0.1119(9) Uani 1 1 d . . . . .
C00O C 1.19956(14) 0.68175(13) 0.88743(10) 0.0285(3) Uani 1 1 d . . . . .
H00O H 1.159762 0.656481 0.921100 0.034 Uiso 1 1 calc R U . . .
C00P C 1.13216(15) 0.42053(14) 0.87307(11) 0.0299(4) Uani 1 1 d . . . . .
H00P H 1.201734 0.431097 0.862105 0.036 Uiso 1 1 calc R U . . .
C00Q C 0.76644(13) 0.47480(13) 0.66889(10) 0.0259(3) Uani 1 1 d . . . . .
C00R C 0.92424(15) 0.69788(14) 0.87855(10) 0.0293(4) Uani 1 1 d . . . . .
H00R H 0.879664 0.660970 0.904220 0.035 Uiso 1 1 calc R U . . .
C00S C 1.18368(13) 0.61243(13) 0.80671(10) 0.0249(3) Uani 1 1 d . . . . .
C00T C 1.15226(15) 0.28025(14) 0.58643(11) 0.0296(4) Uani 1 1 d . . . . .
C00U C 0.76063(16) 0.53578(15) 0.63426(12) 0.0381(4) Uani 1 1 d . . . . .
H00U H 0.811135 0.607869 0.659777 0.046 Uiso 1 1 calc R U . . .
C00V C 0.99695(14) 0.70137(13) 0.76490(11) 0.0290(3) Uani 1 1 d . . . . .
H00V H 1.004066 0.666691 0.711668 0.035 Uiso 1 1 calc R U . . .
C00W C 0.60913(14) 0.32840(14) 0.55957(11) 0.0325(4) Uani 1 1 d . . . . .
F18 F 1.4497(9) 0.3478(8) 0.7146(8) 0.085(2) Uani 0.445(18) 1 d . . P A 2
C00Y C 0.08703(15) -0.13477(14) 0.26275(11) 0.0326(4) Uani 1 1 d . . . . .
H00A H 0.074219 -0.150692 0.204918 0.039 Uiso 1 1 calc R U . . .
H00B H 0.063491 -0.201368 0.264572 0.039 Uiso 1 1 calc R U . . .
C00Z C 0.99839(16) 0.36409(14) 0.94828(11) 0.0314(4) Uani 1 1 d . . . . .
H00Z H 0.976694 0.338430 0.986186 0.038 Uiso 1 1 calc R U . . .
C010 C 1.25977(17) 0.30809(17) 0.61583(12) 0.0382(4) Uani 1 1 d . . . . .
H010 H 1.293815 0.269021 0.585696 0.046 Uiso 1 1 calc R U . . .
C011 C 1.24385(15) 0.65438(15) 0.75990(11) 0.0345(4) Uani 1 1 d . . . . .
H011 H 1.233798 0.609817 0.704365 0.041 Uiso 1 1 calc R U . . .
C012 C 1.05347(16) 0.80925(14) 0.80687(12) 0.0351(4) Uani 1 1 d . . . . .
C013 C 1.04749(18) 0.86269(14) 0.88551(12) 0.0383(4) Uani 1 1 d . . . . .
H013 H 1.087006 0.936380 0.914183 0.046 Uiso 1 1 calc R U . . .
C014 C 0.73274(16) 0.38278(16) 0.92012(13) 0.0392(4) Uani 1 1 d . . . . .
H014 H 0.708426 0.356766 0.957455 0.047 Uiso 1 1 calc R U . . .
C015 C 0.25086(16) 0.03886(14) 0.30358(12) 0.0356(4) Uani 1 1 d . . . . .
H01A H 0.212429 0.074296 0.337317 0.043 Uiso 1 1 calc R U . . .
H01C H 0.329785 0.080667 0.331461 0.043 Uiso 1 1 calc R U . . .
C016 C 1.26705(15) 0.45180(16) 0.73440(11) 0.0347(4) Uani 1 1 d . . . . .
H016 H 1.308753 0.511708 0.784865 0.042 Uiso 1 1 calc R U . . .
C017 C 0.23625(16) -0.04442(14) 0.38924(11) 0.0324(4) Uani 1 1 d . . . . .
H01D H 0.316099 0.001856 0.412017 0.039 Uiso 1 1 calc R U . . .
H01E H 0.198723 -0.005348 0.419623 0.039 Uiso 1 1 calc R U . . .
C018 C 0.20572(16) -0.13676(15) 0.40520(12) 0.0364(4) Uani 1 1 d . . . . .
H01F H 0.237695 -0.180300 0.372366 0.044 Uiso 1 1 calc R U . . .
H01G H 0.125025 -0.179718 0.389692 0.044 Uiso 1 1 calc R U . . .
C019 C 0.70762(15) 0.45240(16) 0.82937(12) 0.0359(4) Uani 1 1 d . . . . .
H019 H 0.663020 0.471582 0.806375 0.043 Uiso 1 1 calc R U . . .
C01A C 0.01538(16) -0.08747(15) 0.30198(13) 0.0386(4) Uani 1 1 d . . . . .
H01H H 0.033096 -0.024169 0.296058 0.046 Uiso 1 1 calc R U . . .
H01J H 0.030463 -0.067151 0.360659 0.046 Uiso 1 1 calc R U . . .
C01B C 1.09991(16) 0.38254(15) 0.92790(11) 0.0344(4) Uani 1 1 d . . . . .
H01B H 1.148204 0.368326 0.952811 0.041 Uiso 1 1 calc R U . . .
C01C C 0.98321(18) 0.80669(14) 0.92090(11) 0.0360(4) Uani 1 1 d . . . . .
F0 F 0.7643(6) 0.6526(4) 0.5562(4) 0.0830(17) Uani 0.611(14) 1 d . . P B 2
C01E C 1.27268(17) 0.78724(15) 0.91951(12) 0.0384(4) Uani 1 1 d D . . . .
C01F C 0.26637(17) -0.12632(15) 0.25155(13) 0.0396(4) Uani 1 1 d . . . . .
H01K H 0.253374 -0.133792 0.196088 0.047 Uiso 1 1 calc R U . . .
H01M H 0.231863 -0.196989 0.247005 0.047 Uiso 1 1 calc R U . . .
C01G C 1.31648(16) 0.39443(18) 0.69036(12) 0.0411(5) Uani 1 1 d D . . . .
C01H C 1.08791(17) 0.18616(15) 0.50693(12) 0.0383(4) Uani 1 1 d . . . . .
C01I C 0.67191(17) 0.41375(19) 0.88323(14) 0.0440(5) Uani 1 1 d . . . . .
H01I H 0.604146 0.407765 0.895943 0.053 Uiso 1 1 calc R U . . .
F01J F 1.0683(2) 0.9176(2) 0.74955(19) 0.1266(10) Uani 1 1 d . . . . .
F6 F 1.3237(6) 0.7530(7) 0.6632(4) 0.0986(19) Uani 0.587(13) 1 d . . P C 2
C01L C 0.60650(17) 0.39000(18) 0.52531(13) 0.0435(5) Uani 1 1 d . . . . .
H01L H 0.553425 0.361478 0.476804 0.052 Uiso 1 1 calc R U . . .
F7 F 1.4353(5) 0.7381(4) 0.7049(4) 0.0964(17) Uani 0.587(13) 1 d . . P C 2
F12 F 1.3621(11) 0.8747(12) 1.0551(5) 0.128(5) Uani 0.459(14) 1 d . . P D 2
C01O C -0.10536(17) -0.16485(18) 0.26256(15) 0.0453(5) Uani 1 1 d . . . . .
H01N H -0.121974 -0.229202 0.266505 0.054 Uiso 1 1 calc R U . . .
H01O H -0.120611 -0.183093 0.204298 0.054 Uiso 1 1 calc R U . . .
F13 F 1.2528(9) 0.9225(9) 1.0176(4) 0.088(2) Uani 0.459(14) 1 d . . P D 2
C01Q C 1.31776(17) 0.75926(16) 0.79238(13) 0.0422(5) Uani 1 1 d D . . . .
C01R C 1.33268(18) 0.82673(16) 0.87225(14) 0.0460(5) Uani 1 1 d . . . . .
H01R H 1.382893 0.898615 0.894397 0.055 Uiso 1 1 calc R U . . .
C01S C 0.39060(18) -0.07567(17) 0.28592(18) 0.0527(6) Uani 1 1 d . . . . .
H01P H 0.426521 -0.007471 0.286081 0.063 Uiso 1 1 calc R U . . .
H01Q H 0.404606 -0.063198 0.342835 0.063 Uiso 1 1 calc R U . . .
C01T C 0.68269(19) 0.49377(18) 0.56319(15) 0.0497(6) Uani 1 1 d D . . . .
C01U C 0.52411(16) 0.21693(16) 0.51962(13) 0.0421(5) Uani 1 1 d . . . . .
F19 F 1.4459(8) 0.4375(12) 0.8014(5) 0.094(3) Uani 0.445(18) 1 d . . P A 2
B01X B 1.10532(14) 0.48874(14) 0.76854(11) 0.0222(3) Uani 1 1 d . . . . .
B01Y B 0.85319(15) 0.51925(14) 0.75126(11) 0.0250(3) Uani 1 1 d . . . . .
C01Z C 0.9714(2) 0.86176(17) 1.00467(13) 0.0493(6) Uani 1 1 d . . . . .
C5 C 1.2888(15) 0.8603(12) 1.0071(6) 0.053(2) Uani 0.459(14) 1 d D . P D 2
C021 C 0.2495(2) -0.09755(19) 0.49541(14) 0.0473(5) Uani 1 1 d . . . . .
H02A H 0.330557 -0.058242 0.509347 0.057 Uiso 1 1 calc R U . . .
H02B H 0.222122 -0.049229 0.527616 0.057 Uiso 1 1 calc R U . . .
F1 F 0.6223(6) 0.5230(5) 0.4601(4) 0.115(3) Uani 0.611(14) 1 d . . P B 2
C024 C 0.2157(2) -0.1852(2) 0.51867(16) 0.0510(6) Uani 1 1 d . . . . .
H02C H 0.238645 -0.235576 0.484660 0.077 Uiso 1 1 calc R U . . .
H02D H 0.135862 -0.219752 0.510452 0.077 Uiso 1 1 calc R U . . .
H02E H 0.250822 -0.156482 0.575856 0.077 Uiso 1 1 calc R U . . .
C026 C 1.1181(2) 0.87104(18) 0.76635(15) 0.0536(6) Uani 1 1 d . . . . .
C1 C 0.2375(2) 0.0405(2) 0.22334(17) 0.0603(7) Uani 1 1 d D . . . .
H1BC H 0.160102 -0.005448 0.191935 0.072 Uiso 0.798(7) 1 calc R U P E 2
H1BD H 0.283777 0.014783 0.191269 0.072 Uiso 0.798(7) 1 calc R U P E 2
H1AA H 0.179031 -0.027508 0.181282 0.072 Uiso 0.202(7) 1 calc R U P E 1
H1AB H 0.306714 0.054734 0.205583 0.072 Uiso 0.202(7) 1 calc R U P E 1
F14 F 1.1952(5) 0.8323(6) 1.0322(4) 0.088(2) Uani 0.459(14) 1 d . . P D 2
F20 F 1.5029(6) 0.5019(10) 0.7243(12) 0.125(5) Uani 0.445(18) 1 d . . P A 2
C3 C 1.3884(11) 0.7961(10) 0.7412(7) 0.0665(15) Uani 0.587(13) 1 d D . P C 2
F8 F 1.4692(7) 0.8921(4) 0.7820(3) 0.111(3) Uani 0.587(13) 1 d . . P C 2
F2 F 0.6083(5) 0.6122(4) 0.5733(5) 0.106(2) Uani 0.611(14) 1 d . . P B 2
C7 C 1.4282(7) 0.4199(10) 0.7269(8) 0.0512(16) Uani 0.445(18) 1 d D . P A 2
C02F C -0.1795(2) -0.1210(2) 0.3028(2) 0.0634(8) Uani 1 1 d . . . . .
H02F H -0.256326 -0.172641 0.275738 0.095 Uiso 1 1 calc R U . . .
H02G H -0.163836 -0.057775 0.298462 0.095 Uiso 1 1 calc R U . . .
H02H H -0.165894 -0.104554 0.360228 0.095 Uiso 1 1 calc R U . . .
C02G C 0.4401(2) -0.1405(3) 0.23867(19) 0.0706(8) Uani 1 1 d . . . . .
H02I H 0.431905 -0.147649 0.183072 0.085 Uiso 1 1 calc R U . . .
H02J H 0.399692 -0.210769 0.234292 0.085 Uiso 1 1 calc R U . . .
C0 C 0.6743(6) 0.5714(6) 0.5375(5) 0.0719(18) Uani 0.611(14) 1 d D . P B 2
C02I C 0.5596(2) -0.0959(3) 0.2761(2) 0.0840(10) Uani 1 1 d . . . . .
H02K H 0.590147 -0.136777 0.239293 0.126 Uiso 1 1 calc R U . . .
H02L H 0.567464 -0.098016 0.327834 0.126 Uiso 1 1 calc R U . . .
H02M H 0.598953 -0.023702 0.285720 0.126 Uiso 1 1 calc R U . . .
C9 C 0.2717(3) 0.1529(3) 0.2394(3) 0.0754(13) Uani 0.798(7) 1 d D . P E 2
H9A H 0.226872 0.176431 0.274828 0.091 Uiso 0.798(7) 1 calc R U P E 2
H9B H 0.348536 0.195595 0.272084 0.091 Uiso 0.798(7) 1 calc R U P E 2
C10 C 0.2668(12) 0.1796(10) 0.1784(8) 0.223(6) Uani 0.798(7) 1 d . U P E 2
H10A H 0.189985 0.148978 0.150540 0.335 Uiso 0.798(7) 1 calc R U P E 2
H10B H 0.305993 0.153378 0.139569 0.335 Uiso 0.798(7) 1 calc R U P E 2
H10C H 0.300828 0.255367 0.201596 0.335 Uiso 0.798(7) 1 calc R U P E 2
F3 F 0.7902(9) 0.6232(13) 0.5299(11) 0.144(5) Uani 0.389(14) 1 d . . P B 1
F4 F 0.6782(16) 0.5053(7) 0.4402(4) 0.133(4) Uani 0.389(14) 1 d . . P B 1
F5 F 0.6357(13) 0.5944(11) 0.5343(9) 0.153(5) Uani 0.389(14) 1 d . . P B 1
C2 C 0.6937(10) 0.5481(9) 0.5135(6) 0.062(2) Uani 0.389(14) 1 d D . P B 1
F9 F 1.3350(8) 0.8058(11) 0.6883(7) 0.094(2) Uani 0.413(13) 1 d . . P C 1
F10 F 1.4700(7) 0.7981(15) 0.7410(11) 0.141(6) Uani 0.413(13) 1 d . . P C 1
C4 C 1.3807(13) 0.8007(17) 0.7397(11) 0.0628(19) Uani 0.413(13) 1 d D . P C 1
F11 F 1.3995(11) 0.8969(6) 0.7579(7) 0.109(3) Uani 0.413(13) 1 d . . P C 1
F15 F 1.3972(5) 0.9155(6) 1.0440(4) 0.116(3) Uani 0.541(14) 1 d . . P D 1
F16 F 1.3039(11) 0.9532(4) 1.0161(4) 0.117(3) Uani 0.541(14) 1 d . . P D 1
C6 C 1.2909(14) 0.8595(8) 1.0058(6) 0.057(2) Uani 0.541(14) 1 d D . P D 1
F17 F 1.2506(10) 0.8127(3) 1.0501(2) 0.106(4) Uani 0.541(14) 1 d . . P D 1
F1A F 1.4601(8) 0.3509(9) 0.6891(5) 0.108(2) Uani 0.555(18) 1 d . . P A 1
F1B F 1.4774(6) 0.4986(10) 0.7966(4) 0.117(4) Uani 0.555(18) 1 d . . P A 1
F1C F 1.4978(5) 0.4695(8) 0.6802(5) 0.121(2) Uani 0.555(18) 1 d . . P A 1
C8 C 1.4392(7) 0.4354(10) 0.7198(6) 0.0707(18) Uani 0.555(18) 1 d D . P A 1
C11 C 0.1965(15) 0.1556(11) 0.2399(9) 0.068(3) Uani 0.202(7) 1 d D U P E 1
H11A H 0.117403 0.129941 0.219471 0.082 Uiso 0.202(7) 1 calc R U P E 1
H11B H 0.224569 0.213091 0.296046 0.082 Uiso 0.202(7) 1 calc R U P E 1
C12 C 0.2770(12) 0.1823(8) 0.1729(9) 0.051(3) Uani 0.202(7) 1 d . . P E 1
H12A H 0.232339 0.137339 0.116910 0.076 Uiso 0.202(7) 1 calc R U P E 1
H12B H 0.339163 0.169064 0.179090 0.076 Uiso 0.202(7) 1 calc R U P E 1
H12C H 0.304241 0.255192 0.185454 0.076 Uiso 0.202(7) 1 calc R U P E 1

loop_
_atom_site_aniso_label
_atom_site_aniso_U_11
_atom_site_aniso_U_22
_atom_site_aniso_U_33
_atom_site_aniso_U_23
_atom_site_aniso_U_13
_atom_site_aniso_U_12
Cl01 0.02287(18) 0.02449(18) 0.02015(18) 0.00827(14) 0.00515(13) 0.01270(14)
F002 0.0668(9) 0.0512(8) 0.0359(7) 0.0013(6) -0.0056(6) 0.0295(7)
F003 0.1062(13) 0.0369(7) 0.0337(7) 0.0035(5) 0.0030(7) 0.0343(8)
F004 0.0543(8) 0.0493(8) 0.0502(8) -0.0105(6) 0.0065(7) 0.0139(7)
F005 0.0611(9) 0.0648(9) 0.0586(9) -0.0085(7) 0.0169(7) 0.0419(8)
F006 0.0765(11) 0.0386(8) 0.0839(12) 0.0265(8) -0.0200(9) -0.0108(7)
F007 0.192(2) 0.0585(9) 0.0367(7) 0.0278(7) 0.0403(10) 0.0807(12)
F008 0.0243(6) 0.0447(8) 0.1073(14) -0.0075(8) 0.0112(7) 0.0056(6)
F009 0.0845(12) 0.0378(7) 0.0612(10) 0.0144(7) 0.0194(8) 0.0018(7)
F00A 0.0909(12) 0.0698(10) 0.0580(9) 0.0139(8) 0.0315(9) 0.0488(10)
N00B 0.0281(7) 0.0229(7) 0.0255(7) 0.0042(6) 0.0054(6) 0.0096(6)
C00C 0.0278(8) 0.0202(7) 0.0197(7) 0.0084(6) 0.0054(6) 0.0115(6)
C00D 0.0260(8) 0.0263(8) 0.0262(8) 0.0129(6) 0.0100(6) 0.0141(6)
F00E 0.148(2) 0.0581(10) 0.0842(13) 0.0393(10) 0.0714(14) 0.0221(11)
C00F 0.0266(8) 0.0249(7) 0.0237(8) 0.0098(6) 0.0023(6) 0.0138(6)
C00G 0.0260(7) 0.0201(7) 0.0200(7) 0.0072(6) 0.0047(6) 0.0109(6)
C00H 0.0334(8) 0.0223(7) 0.0222(7) 0.0103(6) 0.0085(6) 0.0118(7)
C00I 0.0247(7) 0.0215(7) 0.0215(7) 0.0086(6) 0.0070(6) 0.0086(6)
C00J 0.0238(7) 0.0247(7) 0.0258(8) 0.0104(6) 0.0070(6) 0.0110(6)
C00K 0.0251(8) 0.0296(8) 0.0244(8) 0.0133(6) 0.0094(6) 0.0152(7)
C00L 0.0313(8) 0.0264(8) 0.0255(8) 0.0127(7) 0.0086(7) 0.0109(7)
C00M 0.0252(8) 0.0279(8) 0.0286(8) 0.0104(7) 0.0055(6) 0.0121(7)
F00N 0.0922(14) 0.0769(13) 0.0905(14) 0.0466(11) 0.0011(11) -0.0315(11)
C00O 0.0285(8) 0.0272(8) 0.0241(8) 0.0108(7) 0.0060(6) 0.0093(7)
C00P 0.0322(9) 0.0348(9) 0.0277(8) 0.0144(7) 0.0080(7) 0.0200(7)
C00Q 0.0230(7) 0.0271(8) 0.0253(8) 0.0105(6) 0.0046(6) 0.0116(6)
C00R 0.0394(9) 0.0291(8) 0.0262(8) 0.0132(7) 0.0071(7) 0.0216(7)
C00S 0.0223(7) 0.0266(8) 0.0228(8) 0.0109(6) 0.0050(6) 0.0096(6)
C00T 0.0346(9) 0.0314(8) 0.0282(8) 0.0132(7) 0.0132(7) 0.0203(7)
C00U 0.0316(9) 0.0337(9) 0.0392(10) 0.0204(8) -0.0044(8) 0.0045(8)
C00V 0.0311(8) 0.0261(8) 0.0262(8) 0.0109(7) 0.0038(7) 0.0119(7)
C00W 0.0226(8) 0.0319(9) 0.0297(9) 0.0065(7) 0.0043(7) 0.0091(7)
F18 0.061(3) 0.103(4) 0.114(6) 0.057(4) 0.009(4) 0.054(3)
C00Y 0.0288(8) 0.0291(8) 0.0259(8) 0.0056(7) 0.0021(7) 0.0089(7)
C00Z 0.0444(10) 0.0287(8) 0.0250(8) 0.0151(7) 0.0098(7) 0.0177(8)
C010 0.0394(10) 0.0527(12) 0.0334(10) 0.0170(9) 0.0165(8) 0.0332(9)
C011 0.0338(9) 0.0354(9) 0.0286(9) 0.0153(7) 0.0115(7) 0.0108(8)
C012 0.0411(10) 0.0266(8) 0.0337(9) 0.0146(7) 0.0030(8) 0.0124(8)
C013 0.0528(12) 0.0222(8) 0.0332(10) 0.0095(7) 0.0003(8) 0.0160(8)
C014 0.0361(10) 0.0461(11) 0.0371(10) 0.0248(9) 0.0182(8) 0.0149(9)
C015 0.0345(9) 0.0277(9) 0.0374(10) 0.0126(8) 0.0073(8) 0.0108(7)
C016 0.0271(8) 0.0467(11) 0.0274(9) 0.0123(8) 0.0063(7) 0.0195(8)
C017 0.0350(9) 0.0257(8) 0.0262(8) 0.0060(7) 0.0022(7) 0.0117(7)
C018 0.0334(9) 0.0332(9) 0.0386(10) 0.0161(8) 0.0104(8) 0.0127(8)
C019 0.0279(9) 0.0447(10) 0.0409(10) 0.0220(9) 0.0127(8) 0.0196(8)
C01A 0.0349(10) 0.0350(10) 0.0470(11) 0.0187(9) 0.0112(8) 0.0176(8)
C01B 0.0429(10) 0.0387(10) 0.0311(9) 0.0188(8) 0.0066(8) 0.0251(8)
C01C 0.0570(12) 0.0277(8) 0.0256(8) 0.0087(7) 0.0037(8) 0.0259(9)
F0 0.087(3) 0.0570(19) 0.086(3) 0.049(2) -0.024(2) 0.0056(16)
C01E 0.0409(10) 0.0282(9) 0.0275(9) 0.0078(7) 0.0023(8) 0.0057(8)
C01F 0.0380(10) 0.0297(9) 0.0395(10) 0.0057(8) 0.0158(8) 0.0155(8)
C01G 0.0312(9) 0.0621(13) 0.0342(10) 0.0173(9) 0.0113(7) 0.0300(9)
C01H 0.0411(10) 0.0317(9) 0.0384(10) 0.0087(8) 0.0162(8) 0.0207(8)
C01I 0.0310(9) 0.0600(13) 0.0505(12) 0.0314(11) 0.0227(9) 0.0229(9)
F01J 0.157(2) 0.156(2) 0.193(3) 0.158(2) 0.095(2) 0.102(2)
F6 0.108(3) 0.106(4) 0.072(2) 0.065(3) 0.041(2) 0.017(3)
C01L 0.0321(9) 0.0504(12) 0.0343(10) 0.0191(9) -0.0052(8) 0.0091(9)
F7 0.104(3) 0.088(3) 0.121(4) 0.066(3) 0.090(3) 0.043(3)
F12 0.142(7) 0.204(13) 0.033(2) 0.010(5) -0.011(4) 0.121(9)
C01O 0.0320(10) 0.0504(12) 0.0565(13) 0.0283(11) 0.0092(9) 0.0186(9)
F13 0.127(5) 0.095(5) 0.043(2) 0.006(3) 0.005(3) 0.079(4)
C01Q 0.0382(10) 0.0382(10) 0.0431(11) 0.0233(9) 0.0147(8) 0.0071(8)
C01R 0.0431(11) 0.0301(10) 0.0423(11) 0.0154(9) 0.0040(9) -0.0001(8)
C01S 0.0355(11) 0.0361(11) 0.0770(17) 0.0189(11) 0.0205(11) 0.0152(9)
C01T 0.0417(11) 0.0485(12) 0.0500(13) 0.0315(11) -0.0092(9) 0.0067(9)
C01U 0.0287(9) 0.0332(10) 0.0423(11) 0.0046(8) 0.0021(8) 0.0087(8)
F19 0.063(4) 0.182(8) 0.062(2) 0.055(3) 0.013(2) 0.079(5)
B01X 0.0198(8) 0.0262(8) 0.0205(8) 0.0095(7) 0.0054(6) 0.0119(7)
B01Y 0.0248(8) 0.0245(8) 0.0243(9) 0.0097(7) 0.0050(7) 0.0119(7)
C01Z 0.0886(18) 0.0339(10) 0.0339(10) 0.0137(8) 0.0152(11) 0.0380(12)
C5 0.064(4) 0.051(5) 0.025(2) 0.003(3) -0.001(3) 0.025(4)
C021 0.0493(12) 0.0502(12) 0.0430(12) 0.0229(10) 0.0063(10) 0.0230(10)
F1 0.138(5) 0.089(3) 0.077(3) 0.054(3) -0.054(3) 0.011(3)
C024 0.0481(12) 0.0700(16) 0.0541(14) 0.0397(13) 0.0190(11) 0.0330(12)
C026 0.0654(15) 0.0351(11) 0.0499(13) 0.0240(10) 0.0119(11) 0.0107(10)
C1 0.0575(15) 0.0658(15) 0.0537(14) 0.0390(13) 0.0060(12) 0.0152(12)
F14 0.085(3) 0.077(3) 0.040(3) -0.010(2) 0.020(2) 0.022(3)
F20 0.029(2) 0.141(7) 0.196(12) 0.116(9) -0.009(5) -0.003(3)
C3 0.073(4) 0.044(2) 0.062(2) 0.026(2) 0.036(2) 0.006(2)
F8 0.108(5) 0.058(2) 0.089(3) 0.0300(19) 0.046(3) -0.024(3)
F2 0.106(3) 0.095(3) 0.151(5) 0.080(3) 0.002(3) 0.058(2)
C7 0.029(2) 0.076(4) 0.057(3) 0.034(3) 0.012(2) 0.029(3)
C02F 0.0435(13) 0.0677(16) 0.112(2) 0.0601(17) 0.0322(14) 0.0357(12)
C02G 0.0569(16) 0.080(2) 0.0619(17) 0.0137(15) 0.0057(13) 0.0401(15)
C0 0.068(3) 0.055(3) 0.072(3) 0.036(3) -0.037(2) 0.0094(16)
C02I 0.0512(16) 0.087(2) 0.100(3) 0.0243(19) -0.0055(16) 0.0409(16)
C9 0.0393(17) 0.086(2) 0.133(4) 0.089(3) 0.0152(19) 0.0199(16)
C10 0.279(10) 0.220(8) 0.199(7) 0.169(7) 0.008(5) 0.075(6)
F3 0.090(4) 0.154(8) 0.190(9) 0.156(7) -0.018(5) -0.011(4)
F4 0.262(12) 0.109(5) 0.059(3) 0.061(3) 0.028(4) 0.092(6)
F5 0.239(10) 0.214(11) 0.192(10) 0.173(9) 0.132(10) 0.182(10)
C2 0.071(4) 0.056(4) 0.057(3) 0.039(3) -0.001(3) 0.018(3)
F9 0.081(4) 0.141(6) 0.104(5) 0.104(4) 0.037(4) 0.044(5)
F10 0.064(5) 0.234(14) 0.239(15) 0.201(14) 0.095(7) 0.076(8)
C4 0.042(3) 0.081(4) 0.075(4) 0.061(4) 0.024(3) 0.013(3)
F11 0.116(7) 0.084(3) 0.145(5) 0.088(3) 0.073(5) 0.024(3)
F15 0.072(3) 0.108(4) 0.043(3) -0.026(3) -0.018(2) -0.003(3)
F16 0.217(8) 0.032(2) 0.061(3) 0.0102(18) 0.047(4) 0.035(3)
C6 0.074(5) 0.019(3) 0.039(3) 0.006(2) 0.008(4) -0.004(3)
F17 0.170(9) 0.0409(18) 0.0269(17) 0.0029(13) 0.029(3) -0.007(3)
F1A 0.081(4) 0.175(5) 0.071(4) 0.013(3) 0.013(2) 0.106(4)
F1B 0.058(3) 0.181(8) 0.051(2) -0.023(3) -0.017(2) 0.080(4)
F1C 0.0284(19) 0.214(6) 0.106(4) 0.079(4) 0.017(2) 0.040(3)
C8 0.036(2) 0.117(5) 0.039(2) 0.005(2) 0.0097(16) 0.049(3)
C11 0.083(6) 0.066(4) 0.056(5) 0.040(4) 0.006(4) 0.024(4)
C12 0.050(6) 0.014(4) 0.045(6) 0.012(4) -0.019(4) -0.018(4)

loop_
_atom_type_symbol
_atom_type_description
_atom_type_scat_dispersion_real
_atom_type_scat_dispersion_imag
_atom_type_scat_source
C C 0.0033 0.0016 'International Tables Vol C Tables 4.2.6.8 and 6.1.1.4'
H H 0.0000 0.0000 'International Tables Vol C Tables 4.2.6.8 and 6.1.1.4'
B B 0.0013 0.0007 'International Tables Vol C Tables 4.2.6.8 and 6.1.1.4'
Cl Cl 0.1484 0.1585 'International Tables Vol C Tables 4.2.6.8 and 6.1.1.4'
F F 0.0171 0.0103 'International Tables Vol C Tables 4.2.6.8 and 6.1.1.4'
N N 0.0061 0.0033 'International Tables Vol C Tables 4.2.6.8 and 6.1.1.4'

loop_
_geom_angle_atom_site_label_1
_geom_angle_atom_site_label_2
_geom_angle_atom_site_label_3
_geom_angle
_geom_angle_site_symmetry_1
_geom_angle_site_symmetry_3
_geom_angle_publ_flag
B01X Cl01 B01Y 122.05(7) . . ?
C00Y N00B C015 111.23(14) . . ?
C017 N00B C00Y 111.40(14) . . ?
C017 N00B C015 105.62(13) . . ?
C017 N00B C01F 110.62(15) . . ?
C01F N00B C00Y 106.76(13) . . ?
C01F N00B C015 111.29(15) . . ?
C00G C00C C00H 125.48(15) . . ?
C00G C00C C00I 144.57(15) . . ?
C00H C00C C00I 89.91(13) . . ?
C00K C00D H00D 119.2 . . ?
C00K C00D C00T 121.67(16) . . ?
C00T C00D H00D 119.2 . . ?
C00R C00F C00V 116.63(15) . . ?
C00R C00F B01Y 119.54(15) . . ?
C00V C00F B01Y 123.65(15) . . ?
C00C C00G C00P 111.82(15) . . ?
C00C C00G B01X 125.69(14) . . ?
C00P C00G B01X 122.50(14) . . ?
C00C C00H C00L 90.10(13) . . ?
C00Z C00H C00C 121.51(16) . . ?
C00Z C00H C00L 148.31(16) . . ?
C00J C00I C00C 144.48(15) . . ?
C00J C00I C00L 125.04(15) . . ?
C00L C00I C00C 90.37(13) . . ?
C00I C00J C019 112.69(15) . . ?
C00I C00J B01Y 125.20(15) . . ?
C019 C00J B01Y 121.92(15) . . ?
C00D C00K C016 116.15(15) . . ?
C00D C00K B01X 126.70(14) . . ?
C016 C00K B01X 116.88(15) . . ?
C00I C00L C00H 89.63(13) . . ?
C014 C00L C00H 148.82(17) . . ?
C014 C00L C00I 121.43(17) . . ?
C00Q C00M H00M 119.2 . . ?
C00W C00M H00M 119.2 . . ?
C00W C00M C00Q 121.53(17) . . ?
C00S C00O H00O 119.4 . . ?
C01E C00O H00O 119.4 . . ?
C01E C00O C00S 121.24(17) . . ?
C00G C00P H00P 118.3 . . ?
C01B C00P C00G 123.47(17) . . ?
C01B C00P H00P 118.3 . . ?
C00M C00Q B01Y 119.61(15) . . ?
C00U C00Q C00M 116.50(16) . . ?
C00U C00Q B01Y 123.83(15) . . ?
C00F C00R H00R 119.2 . . ?
C00F C00R C01C 121.53(17) . . ?
C01C C00R H00R 119.2 . . ?
C00O C00S C011 116.76(16) . . ?
C00O C00S B01X 122.87(15) . . ?
C011 C00S B01X 120.29(15) . . ?
C00D C00T C01H 119.40(16) . . ?
C010 C00T C00D 121.09(17) . . ?
C010 C00T C01H 119.49(16) . . ?
C00Q C00U H00U 119.2 . . ?
C01T C00U C00Q 121.68(18) . . ?
C01T C00U H00U 119.2 . . ?
C00F C00V H00V 119.3 . . ?
C012 C00V C00F 121.36(17) . . ?
C012 C00V H00V 119.3 . . ?
C00M C00W C01U 121.01(18) . . ?
C01L C00W C00M 120.91(17) . . ?
C01L C00W C01U 118.06(18) . . ?
N00B C00Y H00A 108.5 . . ?
N00B C00Y H00B 108.5 . . ?
H00A C00Y H00B 107.5 . . ?
C01A C00Y N00B 115.19(15) . . ?
C01A C00Y H00A 108.5 . . ?
C01A C00Y H00B 108.5 . . ?
C00H C00Z H00Z 122.5 . . ?
C00H C00Z C01B 115.03(16) . . ?
C01B C00Z H00Z 122.5 . . ?
C00T C010 H010 121.0 . . ?
C00T C010 C01G 118.09(16) . . ?
C01G C010 H010 121.0 . . ?
C00S C011 H011 119.1 . . ?
C01Q C011 C00S 121.82(17) . . ?
C01Q C011 H011 119.1 . . ?
C00V C012 C026 120.51(18) . . ?
C013 C012 C00V 121.08(18) . . ?
C013 C012 C026 118.34(18) . . ?
C012 C013 H013 120.8 . . ?
C01C C013 C012 118.49(17) . . ?
C01C C013 H013 120.8 . . ?
C00L C014 H014 122.3 . . ?
C00L C014 C01I 115.44(17) . . ?
C01I C014 H014 122.3 . . ?
N00B C015 H01A 107.9 . . ?
N00B C015 H01C 107.9 . . ?
H01A C015 H01C 107.2 . . ?
C1 C015 N00B 117.45(17) . . ?
C1 C015 H01A 107.9 . . ?
C1 C015 H01C 107.9 . . ?
C00K C016 H016 119.0 . . ?
C01G C016 C00K 121.90(18) . . ?
C01G C016 H016 119.0 . . ?
N00B C017 H01D 108.0 . . ?
N00B C017 H01E 108.0 . . ?
H01D C017 H01E 107.3 . . ?
C018 C017 N00B 116.99(15) . . ?
C018 C017 H01D 108.0 . . ?
C018 C017 H01E 108.0 . . ?
C017 C018 H01F 109.9 . . ?
C017 C018 H01G 109.9 . . ?
C017 C018 C021 108.91(16) . . ?
H01F C018 H01G 108.3 . . ?
C021 C018 H01F 109.9 . . ?
C021 C018 H01G 109.9 . . ?
C00J C019 H019 118.5 . . ?
C01I C019 C00J 123.05(17) . . ?
C01I C019 H019 118.5 . . ?
C00Y C01A H01H 109.5 . . ?
C00Y C01A H01J 109.5 . . ?
C00Y C01A C01O 110.53(17) . . ?
H01H C01A H01J 108.1 . . ?
C01O C01A H01H 109.5 . . ?
C01O C01A H01J 109.5 . . ?
C00P C01B C00Z 122.69(16) . . ?
C00P C01B H01B 118.7 . . ?
C00Z C01B H01B 118.7 . . ?
C00R C01C C01Z 118.97(19) . . ?
C013 C01C C00R 120.90(17) . . ?
C013 C01C C01Z 120.08(18) . . ?
C00O C01E C5 120.1(7) . . ?
C00O C01E C6 120.7(5) . . ?
C01R C01E C00O 120.94(18) . . ?
C01R C01E C5 118.9(7) . . ?
C01R C01E C6 118.4(5) . . ?
N00B C01F H01K 108.5 . . ?
N00B C01F H01M 108.5 . . ?
N00B C01F C01S 114.91(16) . . ?
H01K C01F H01M 107.5 . . ?
C01S C01F H01K 108.5 . . ?
C01S C01F H01M 108.5 . . ?
C010 C01G C016 121.07(17) . . ?
C010 C01G C7 119.1(6) . . ?
C010 C01G C8 119.4(4) . . ?
C016 C01G C7 119.6(6) . . ?
C016 C01G C8 119.1(5) . . ?
F002 C01H F005 105.48(18) . . ?
F002 C01H F009 104.31(18) . . ?
F002 C01H C00T 113.74(16) . . ?
F005 C01H F009 107.51(17) . . ?
F005 C01H C00T 112.78(17) . . ?
F009 C01H C00T 112.36(17) . . ?
C014 C01I H01I 118.8 . . ?
C019 C01I C014 122.35(18) . . ?
C019 C01I H01I 118.8 . . ?
C00W C01L H01L 120.8 . . ?
C01T C01L C00W 118.44(18) . . ?
C01T C01L H01L 120.8 . . ?
C01A C01O H01N 109.3 . . ?
C01A C01O H01O 109.3 . . ?
C01A C01O C02F 111.7(2) . . ?
H01N C01O H01O 107.9 . . ?
C02F C01O H01N 109.3 . . ?
C02F C01O H01O 109.3 . . ?
C011 C01Q C3 118.6(5) . . ?
C011 C01Q C4 119.9(9) . . ?
C01R C01Q C011 120.73(18) . . ?
C01R C01Q C3 120.4(5) . . ?
C01R C01Q C4 119.4(9) . . ?
C01E C01R H01R 120.8 . . ?
C01Q C01R C01E 118.49(18) . . ?
C01Q C01R H01R 120.8 . . ?
C01F C01S H01P 109.0 . . ?
C01F C01S H01Q 109.0 . . ?
H01P C01S H01Q 107.8 . . ?
C02G C01S C01F 112.7(2) . . ?
C02G C01S H01P 109.0 . . ?
C02G C01S H01Q 109.0 . . ?
C00U C01T C0 116.6(3) . . ?
C00U C01T C2 122.1(5) . . ?
C01L C01T C00U 120.91(19) . . ?
C01L C01T C0 121.8(3) . . ?
C01L C01T C2 115.2(5) . . ?
F004 C01U C00W 112.89(19) . . ?
F006 C01U F004 104.89(19) . . ?
F006 C01U F008 107.3(2) . . ?
F006 C01U C00W 113.76(17) . . ?
F008 C01U F004 104.61(18) . . ?
F008 C01U C00W 112.64(17) . . ?
C00G B01X Cl01 106.27(10) . . ?
C00G B01X C00K 111.00(13) . . ?
C00G B01X C00S 116.36(13) . . ?
C00K B01X Cl01 105.54(11) . . ?
C00S B01X Cl01 105.32(10) . . ?
C00S B01X C00K 111.47(13) . . ?
C00F B01Y Cl01 104.01(11) . . ?
C00F B01Y C00Q 117.05(14) . . ?
C00J B01Y Cl01 103.90(11) . . ?
C00J B01Y C00F 115.02(14) . . ?
C00J B01Y C00Q 114.93(14) . . ?
C00Q B01Y Cl01 98.64(11) . . ?
F003 C01Z F00A 104.80(17) . . ?
F003 C01Z C01C 113.1(2) . . ?
F007 C01Z F003 105.8(2) . . ?
F007 C01Z F00A 107.8(2) . . ?
F007 C01Z C01C 112.92(16) . . ?
F00A C01Z C01C 111.83(19) . . ?
F12 C5 C01E 115.9(13) . . ?
F12 C5 F13 124.4(12) . . ?
F12 C5 F14 109.6(12) . . ?
F13 C5 C01E 115.0(12) . . ?
F13 C5 F14 69.1(12) . . ?
F14 C5 C01E 112.0(10) . . ?
C018 C021 H02A 109.0 . . ?
C018 C021 H02B 109.0 . . ?
H02A C021 H02B 107.8 . . ?
C024 C021 C018 112.8(2) . . ?
C024 C021 H02A 109.0 . . ?
C024 C021 H02B 109.0 . . ?
C021 C024 H02C 109.5 . . ?
C021 C024 H02D 109.5 . . ?
C021 C024 H02E 109.5 . . ?
H02C C024 H02D 109.5 . . ?
H02C C024 H02E 109.5 . . ?
H02D C024 H02E 109.5 . . ?
F00E C026 F00N 106.6(3) . . ?
F00E C026 C012 113.97(19) . . ?
F00E C026 F01J 106.7(3) . . ?
F00N C026 C012 113.0(2) . . ?
F00N C026 F01J 105.0(2) . . ?
F01J C026 C012 110.9(2) . . ?
C015 C1 H1BC 109.9 . . ?
C015 C1 H1BD 109.9 . . ?
C015 C1 H1AA 110.2 . . ?
C015 C1 H1AB 110.2 . . ?
C015 C1 C9 109.0(3) . . ?
C015 C1 C11 107.4(4) . . ?
H1BC C1 H1BD 108.3 . . ?
H1AA C1 H1AB 108.5 . . ?
C9 C1 H1BC 109.9 . . ?
C9 C1 H1BD 109.9 . . ?
C11 C1 H1AA 110.2 . . ?
C11 C1 H1AB 110.2 . . ?
F6 C3 C01Q 109.4(9) . . ?
F7 C3 F6 85.2(9) . . ?
F7 C3 C01Q 113.7(8) . . ?
F8 C3 F6 125.3(9) . . ?
F8 C3 F7 105.7(10) . . ?
F8 C3 C01Q 113.8(8) . . ?
F18 C7 C01G 118.8(11) . . ?
F18 C7 F19 83.6(11) . . ?
F18 C7 F20 117.4(11) . . ?
F19 C7 C01G 115.6(8) . . ?
F19 C7 F20 106.6(10) . . ?
F20 C7 C01G 111.4(7) . . ?
C01O C02F H02F 109.5 . . ?
C01O C02F H02G 109.5 . . ?
C01O C02F H02H 109.5 . . ?
H02F C02F H02G 109.5 . . ?
H02F C02F H02H 109.5 . . ?
H02G C02F H02H 109.5 . . ?
C01S C02G H02I 109.0 . . ?
C01S C02G H02J 109.0 . . ?
C01S C02G C02I 113.0(3) . . ?
H02I C02G H02J 107.8 . . ?
C02I C02G H02I 109.0 . . ?
C02I C02G H02J 109.0 . . ?
F0 C0 C01T 114.7(5) . . ?
F0 C0 F1 113.5(6) . . ?
F0 C0 F2 102.1(6) . . ?
F1 C0 C01T 110.3(5) . . ?
F1 C0 F2 100.8(6) . . ?
F2 C0 C01T 114.5(6) . . ?
C02G C02I H02K 109.5 . . ?
C02G C02I H02L 109.5 . . ?
C02G C02I H02M 109.5 . . ?
H02K C02I H02L 109.5 . . ?
H02K C02I H02M 109.5 . . ?
H02L C02I H02M 109.5 . . ?
C1 C9 H9A 106.6 . . ?
C1 C9 H9B 106.6 . . ?
H9A C9 H9B 106.5 . . ?
C10 C9 C1 123.1(7) . . ?
C10 C9 H9A 106.6 . . ?
C10 C9 H9B 106.6 . . ?
C9 C10 H10A 109.5 . . ?
C9 C10 H10B 109.5 . . ?
C9 C10 H10C 109.5 . . ?
H10A C10 H10B 109.5 . . ?
H10A C10 H10C 109.5 . . ?
H10B C10 H10C 109.5 . . ?
F3 C2 C01T 114.4(9) . . ?
F4 C2 C01T 123.1(9) . . ?
F4 C2 F3 98.2(14) . . ?
F4 C2 F5 110.5(10) . . ?
F5 C2 C01T 106.0(8) . . ?
F5 C2 F3 103.0(11) . . ?
F9 C4 C01Q 119.9(13) . . ?
F9 C4 F10 124.5(13) . . ?
F9 C4 F11 66.2(14) . . ?
F10 C4 C01Q 112.4(11) . . ?
F10 C4 F11 108.8(13) . . ?
F11 C4 C01Q 113.6(13) . . ?
F15 C6 C01E 111.9(11) . . ?
F15 C6 F16 82.3(10) . . ?
F16 C6 C01E 112.0(10) . . ?
F17 C6 C01E 114.0(7) . . ?
F17 C6 F15 101.6(12) . . ?
F17 C6 F16 128.0(11) . . ?
F1A C8 C01G 107.8(9) . . ?
F1B C8 C01G 113.5(6) . . ?
F1B C8 F1A 117.7(9) . . ?
F1C C8 C01G 116.2(7) . . ?
F1C C8 F1A 88.2(9) . . ?
F1C C8 F1B 111.3(10) . . ?
C1 C11 H11A 114.0 . . ?
C1 C11 H11B 114.0 . . ?
H11A C11 H11B 111.2 . . ?
C12 C11 C1 87.8(9) . . ?
C12 C11 H11A 114.0 . . ?
C12 C11 H11B 114.0 . . ?
C11 C12 H12A 109.5 . . ?
C11 C12 H12B 109.5 . . ?
C11 C12 H12C 109.5 . . ?
H12A C12 H12B 109.5 . . ?
H12A C12 H12C 109.5 . . ?
H12B C12 H12C 109.5 . . ?

loop_
_geom_bond_atom_site_label_1
_geom_bond_atom_site_label_2
_geom_bond_distance
_geom_bond_site_symmetry_2
_geom_bond_publ_flag
Cl01 B01X 2.0565(17) . ?
Cl01 B01Y 2.2138(18) . ?
F002 C01H 1.324(3) . ?
F003 C01Z 1.332(3) . ?
F004 C01U 1.333(3) . ?
F005 C01H 1.334(2) . ?
F006 C01U 1.322(3) . ?
F007 C01Z 1.327(2) . ?
F008 C01U 1.329(2) . ?
F009 C01H 1.338(3) . ?
F00A C01Z 1.341(3) . ?
N00B C00Y 1.526(2) . ?
N00B C015 1.527(2) . ?
N00B C017 1.514(2) . ?
N00B C01F 1.524(2) . ?
C00C C00G 1.371(2) . ?
C00C C00H 1.426(2) . ?
C00C C00I 1.503(2) . ?
C00D H00D 0.9500 . ?
C00D C00K 1.395(2) . ?
C00D C00T 1.397(2) . ?
F00E C026 1.293(3) . ?
C00F C00R 1.396(2) . ?
C00F C00V 1.404(2) . ?
C00F B01Y 1.602(2) . ?
C00G C00P 1.435(2) . ?
C00G B01X 1.605(2) . ?
C00H C00L 1.510(2) . ?
C00H C00Z 1.369(2) . ?
C00I C00J 1.367(2) . ?
C00I C00L 1.426(2) . ?
C00J C019 1.434(2) . ?
C00J B01Y 1.587(2) . ?
C00K C016 1.403(2) . ?
C00K B01X 1.619(2) . ?
C00L C014 1.365(3) . ?
C00M H00M 0.9500 . ?
C00M C00Q 1.404(2) . ?
C00M C00W 1.388(2) . ?
F00N C026 1.314(3) . ?
C00O H00O 0.9500 . ?
C00O C00S 1.397(2) . ?
C00O C01E 1.393(3) . ?
C00P H00P 0.9500 . ?
C00P C01B 1.385(3) . ?
C00Q C00U 1.393(2) . ?
C00Q B01Y 1.604(2) . ?
C00R H00R 0.9500 . ?
C00R C01C 1.403(3) . ?
C00S C011 1.400(2) . ?
C00S B01X 1.615(2) . ?
C00T C010 1.380(3) . ?
C00T C01H 1.492(3) . ?
C00U H00U 0.9500 . ?
C00U C01T 1.393(3) . ?
C00V H00V 0.9500 . ?
C00V C012 1.390(2) . ?
C00W C01L 1.383(3) . ?
C00W C01U 1.492(3) . ?
F18 C7 1.242(15) . ?
C00Y H00A 0.9900 . ?
C00Y H00B 0.9900 . ?
C00Y C01A 1.519(3) . ?
C00Z H00Z 0.9500 . ?
C00Z C01B 1.409(3) . ?
C010 H010 0.9500 . ?
C010 C01G 1.382(3) . ?
C011 H011 0.9500 . ?
C011 C01Q 1.388(3) . ?
C012 C013 1.388(3) . ?
C012 C026 1.503(3) . ?
C013 H013 0.9500 . ?
C013 C01C 1.372(3) . ?
C014 H014 0.9500 . ?
C014 C01I 1.416(3) . ?
C015 H01A 0.9900 . ?
C015 H01C 0.9900 . ?
C015 C1 1.510(3) . ?
C016 H016 0.9500 . ?
C016 C01G 1.388(3) . ?
C017 H01D 0.9900 . ?
C017 H01E 0.9900 . ?
C017 C018 1.512(3) . ?
C018 H01F 0.9900 . ?
C018 H01G 0.9900 . ?
C018 C021 1.528(3) . ?
C019 H019 0.9500 . ?
C019 C01I 1.383(3) . ?
C01A H01H 0.9900 . ?
C01A H01J 0.9900 . ?
C01A C01O 1.522(3) . ?
C01B H01B 0.9500 . ?
C01C C01Z 1.500(3) . ?
F0 C0 1.270(8) . ?
C01E C01R 1.388(3) . ?
C01E C5 1.510(10) . ?
C01E C6 1.481(9) . ?
C01F H01K 0.9900 . ?
C01F H01M 0.9900 . ?
C01F C01S 1.538(3) . ?
C01G C7 1.482(9) . ?
C01G C8 1.527(8) . ?
C01I H01I 0.9500 . ?
F01J C026 1.314(3) . ?
F6 C3 1.403(16) . ?
C01L H01L 0.9500 . ?
C01L C01T 1.378(3) . ?
F7 C3 1.325(14) . ?
F12 C5 1.206(19) . ?
C01O H01N 0.9900 . ?
C01O H01O 0.9900 . ?
C01O C02F 1.524(3) . ?
F13 C5 1.24(2) . ?
C01Q C01R 1.379(3) . ?
C01Q C3 1.499(8) . ?
C01Q C4 1.504(11) . ?
C01R H01R 0.9500 . ?
C01S H01P 0.9900 . ?
C01S H01Q 0.9900 . ?
C01S C02G 1.484(3) . ?
C01T C0 1.540(6) . ?
C01T C2 1.478(9) . ?
F19 C7 1.289(13) . ?
C5 F14 1.350(19) . ?
C021 H02A 0.9900 . ?
C021 H02B 0.9900 . ?
C021 C024 1.525(3) . ?
F1 C0 1.323(7) . ?
C024 H02C 0.9800 . ?
C024 H02D 0.9800 . ?
C024 H02E 0.9800 . ?
C1 H1BC 0.9900 . ?
C1 H1BD 0.9900 . ?
C1 H1AA 0.9900 . ?
C1 H1AB 0.9900 . ?
C1 C9 1.543(5) . ?
C1 C11 2.052(13) . ?
F20 C7 1.309(12) . ?
C3 F8 1.321(13) . ?
F2 C0 1.373(9) . ?
C02F H02F 0.9800 . ?
C02F H02G 0.9800 . ?
C02F H02H 0.9800 . ?
C02G H02I 0.9900 . ?
C02G H02J 0.9900 . ?
C02G C02I 1.504(4) . ?
C02I H02K 0.9800 . ?
C02I H02L 0.9800 . ?
C02I H02M 0.9800 . ?
C9 H9A 0.9900 . ?
C9 H9B 0.9900 . ?
C9 C10 1.373(10) . ?
C10 H10A 0.9800 . ?
C10 H10B 0.9800 . ?
C10 H10C 0.9800 . ?
F3 C2 1.287(13) . ?
F4 C2 1.212(11) . ?
F5 C2 1.272(12) . ?
F9 C4 1.176(19) . ?
F10 C4 1.253(18) . ?
C4 F11 1.33(2) . ?
F15 C6 1.336(18) . ?
F16 C6 1.361(15) . ?
C6 F17 1.316(13) . ?
F1A C8 1.392(13) . ?
F1B C8 1.292(10) . ?
F1C C8 1.224(12) . ?
C11 H11A 0.9900 . ?
C11 H11B 0.9900 . ?
C11 C12 1.76(2) . ?
C12 H12A 0.9800 . ?
C12 H12B 0.9800 . ?
C12 H12C 0.9800 . ?

loop_
_geom_torsion_atom_site_label_1
_geom_torsion_atom_site_label_2
_geom_torsion_atom_site_label_3
_geom_torsion_atom_site_label_4
_geom_torsion
_geom_torsion_site_symmetry_1
_geom_torsion_site_symmetry_2
_geom_torsion_site_symmetry_3
_geom_torsion_site_symmetry_4
_geom_torsion_publ_flag
N00B C00Y C01A C01O -175.65(17) . . . . ?
N00B C015 C1 C9 173.6(2) . . . . ?
N00B C015 C1 C11 141.7(5) . . . . ?
N00B C017 C018 C021 174.17(17) . . . . ?
N00B C01F C01S C02G 175.5(2) . . . . ?
C00C C00G C00P C01B -0.2(2) . . . . ?
C00C C00G B01X Cl01 -20.33(19) . . . . ?
C00C C00G B01X C00K -134.60(16) . . . . ?
C00C C00G B01X C00S 96.52(19) . . . . ?
C00C C00H C00L C00I -0.22(13) . . . . ?
C00C C00H C00L C014 -175.4(3) . . . . ?
C00C C00H C00Z C01B -0.8(2) . . . . ?
C00C C00I C00J C019 -175.8(2) . . . . ?
C00C C00I C00J B01Y -0.8(4) . . . . ?
C00C C00I C00L C00H 0.21(12) . . . . ?
C00C C00I C00L C014 177.28(18) . . . . ?
C00D C00K C016 C01G -1.8(3) . . . . ?
C00D C00K B01X Cl01 -22.8(2) . . . . ?
C00D C00K B01X C00G 91.89(19) . . . . ?
C00D C00K B01X C00S -136.66(17) . . . . ?
C00D C00T C010 C01G -0.6(3) . . . . ?
C00D C00T C01H F002 49.4(2) . . . . ?
C00D C00T C01H F005 169.46(18) . . . . ?
C00D C00T C01H F009 -68.8(2) . . . . ?
C00F C00R C01C C013 0.7(3) . . . . ?
C00F C00R C01C C01Z 178.16(18) . . . . ?
C00F C00V C012 C013 1.7(3) . . . . ?
C00F C00V C012 C026 -175.17(19) . . . . ?
C00G C00C C00H C00L 178.33(16) . . . . ?
C00G C00C C00H C00Z 0.7(3) . . . . ?
C00G C00C C00I C00J -1.9(4) . . . . ?
C00G C00C C00I C00L -177.6(2) . . . . ?
C00G C00P C01B C00Z 0.1(3) . . . . ?
C00H C00C C00G C00P -0.2(2) . . . . ?
C00H C00C C00G B01X 179.59(15) . . . . ?
C00H C00C C00I C00J 175.4(2) . . . . ?
C00H C00C C00I C00L -0.22(13) . . . . ?
C00H C00L C014 C01I 174.8(3) . . . . ?
C00H C00Z C01B C00P 0.4(3) . . . . ?
C00I C00C C00G C00P 176.5(2) . . . . ?
C00I C00C C00G B01X -3.7(3) . . . . ?
C00I C00C C00H C00L 0.21(12) . . . . ?
C00I C00C C00H C00Z -177.40(16) . . . . ?
C00I C00J C019 C01I 1.1(3) . . . . ?
C00I C00J B01Y Cl01 27.89(19) . . . . ?
C00I C00J B01Y C00F -85.1(2) . . . . ?
C00I C00J B01Y C00Q 134.49(17) . . . . ?
C00I C00L C014 C01I 0.5(3) . . . . ?
C00J C00I C00L C00H -176.71(16) . . . . ?
C00J C00I C00L C014 0.4(3) . . . . ?
C00J C019 C01I C014 -0.3(4) . . . . ?
C00K C00D C00T C010 0.1(3) . . . . ?
C00K C00D C00T C01H 178.29(17) . . . . ?
C00K C016 C01G C010 1.5(3) . . . . ?
C00K C016 C01G C7 -172.8(5) . . . . ?
C00K C016 C01G C8 173.6(6) . . . . ?
C00L C00H C00Z C01B -176.2(2) . . . . ?
C00L C00I C00J C019 -1.1(2) . . . . ?
C00L C00I C00J B01Y 173.87(16) . . . . ?
C00L C014 C01I C019 -0.5(3) . . . . ?
C00M C00Q C00U C01T -1.8(3) . . . . ?
C00M C00Q B01Y Cl01 77.77(16) . . . . ?
C00M C00Q B01Y C00F -171.58(15) . . . . ?
C00M C00Q B01Y C00J -32.0(2) . . . . ?
C00M C00W C01L C01T -1.1(3) . . . . ?
C00M C00W C01U F004 -121.5(2) . . . . ?
C00M C00W C01U F006 -2.2(3) . . . . ?
C00M C00W C01U F008 120.3(2) . . . . ?
C00O C00S C011 C01Q 1.5(3) . . . . ?
C00O C00S B01X Cl01 104.56(16) . . . . ?
C00O C00S B01X C00G -12.8(2) . . . . ?
C00O C00S B01X C00K -141.47(16) . . . . ?
C00O C01E C01R C01Q 0.5(3) . . . . ?
C00O C01E C5 F12 92.3(16) . . . . ?
C00O C01E C5 F13 -110.8(14) . . . . ?
C00O C01E C5 F14 -34.4(16) . . . . ?
C00O C01E C6 F15 127.3(8) . . . . ?
C00O C01E C6 F16 -142.2(10) . . . . ?
C00O C01E C6 F17 12.8(19) . . . . ?
C00P C00G B01X Cl01 159.45(13) . . . . ?
C00P C00G B01X C00K 45.2(2) . . . . ?
C00P C00G B01X C00S -83.69(19) . . . . ?
C00Q C00M C00W C01L 0.7(3) . . . . ?
C00Q C00M C00W C01U -178.44(17) . . . . ?
C00Q C00U C01T C01L 1.4(4) . . . . ?
C00Q C00U C01T C0 171.8(5) . . . . ?
C00Q C00U C01T C2 -162.5(6) . . . . ?
C00R C00F C00V C012 -1.3(2) . . . . ?
C00R C00F B01Y Cl01 -133.57(13) . . . . ?
C00R C00F B01Y C00J -20.6(2) . . . . ?
C00R C00F B01Y C00Q 118.89(17) . . . . ?
C00R C01C C01Z F003 166.15(18) . . . . ?
C00R C01C C01Z F007 46.0(3) . . . . ?
C00R C01C C01Z F00A -75.8(2) . . . . ?
C00S C00O C01E C01R -0.4(3) . . . . ?
C00S C00O C01E C5 -179.6(8) . . . . ?
C00S C00O C01E C6 -178.4(9) . . . . ?
C00S C011 C01Q C01R -1.5(3) . . . . ?
C00S C011 C01Q C3 173.0(7) . . . . ?
C00S C011 C01Q C4 179.9(8) . . . . ?
C00T C00D C00K C016 1.1(2) . . . . ?
C00T C00D C00K B01X -172.79(16) . . . . ?
C00T C010 C01G C016 -0.2(3) . . . . ?
C00T C010 C01G C7 174.1(5) . . . . ?
C00T C010 C01G C8 -172.4(6) . . . . ?
C00U C00Q B01Y Cl01 -105.02(18) . . . . ?
C00U C00Q B01Y C00F 5.6(3) . . . . ?
C00U C00Q B01Y C00J 145.19(18) . . . . ?
C00U C01T C0 F0 32.5(9) . . . . ?
C00U C01T C0 F1 162.2(6) . . . . ?
C00U C01T C0 F2 -85.1(5) . . . . ?
C00U C01T C2 F3 15.3(12) . . . . ?
C00U C01T C2 F4 134.2(13) . . . . ?
C00U C01T C2 F5 -97.4(11) . . . . ?
C00V C00F C00R C01C 0.1(2) . . . . ?
C00V C00F B01Y Cl01 51.58(18) . . . . ?
C00V C00F B01Y C00J 164.51(15) . . . . ?
C00V C00F B01Y C00Q -56.0(2) . . . . ?
C00V C012 C013 C01C -0.8(3) . . . . ?
C00V C012 C026 F00E -13.5(3) . . . . ?
C00V C012 C026 F00N -135.4(2) . . . . ?
C00V C012 C026 F01J 107.0(3) . . . . ?
C00W C00M C00Q C00U 0.7(3) . . . . ?
C00W C00M C00Q B01Y 178.15(16) . . . . ?
C00W C01L C01T C00U 0.0(4) . . . . ?
C00W C01L C01T C0 -169.9(5) . . . . ?
C00W C01L C01T C2 165.0(6) . . . . ?
C00Y N00B C015 C1 -60.3(2) . . . . ?
C00Y N00B C017 C018 60.1(2) . . . . ?
C00Y N00B C01F C01S -174.21(19) . . . . ?
C00Y C01A C01O C02F 177.81(19) . . . . ?
C00Z C00H C00L C00I 175.9(3) . . . . ?
C00Z C00H C00L C014 0.7(5) . . . . ?
C010 C00T C01H F002 -132.4(2) . . . . ?
C010 C00T C01H F005 -12.4(3) . . . . ?
C010 C00T C01H F009 109.4(2) . . . . ?
C010 C01G C7 F18 -33.4(11) . . . . ?
C010 C01G C7 F19 -130.4(10) . . . . ?
C010 C01G C7 F20 107.8(14) . . . . ?
C010 C01G C8 F1A -31.9(8) . . . . ?
C010 C01G C8 F1B -163.9(9) . . . . ?
C010 C01G C8 F1C 65.1(13) . . . . ?
C011 C00S B01X Cl01 -78.70(17) . . . . ?
C011 C00S B01X C00G 163.92(15) . . . . ?
C011 C00S B01X C00K 35.3(2) . . . . ?
C011 C01Q C01R C01E 0.4(4) . . . . ?
C011 C01Q C3 F6 46.4(11) . . . . ?
C011 C01Q C3 F7 -47.0(13) . . . . ?
C011 C01Q C3 F8 -168.1(9) . . . . ?
C011 C01Q C4 F9 71(2) . . . . ?
C011 C01Q C4 F10 -90.2(18) . . . . ?
C011 C01Q C4 F11 145.7(12) . . . . ?
C012 C013 C01C C00R -0.4(3) . . . . ?
C012 C013 C01C C01Z -177.80(19) . . . . ?
C013 C012 C026 F00E 169.6(2) . . . . ?
C013 C012 C026 F00N 47.7(3) . . . . ?
C013 C012 C026 F01J -70.0(3) . . . . ?
C013 C01C C01Z F003 -16.4(3) . . . . ?
C013 C01C C01Z F007 -136.5(2) . . . . ?
C013 C01C C01Z F00A 101.7(2) . . . . ?
C015 N00B C00Y C01A -56.2(2) . . . . ?
C015 N00B C017 C018 -179.00(16) . . . . ?
C015 N00B C01F C01S 64.2(2) . . . . ?
C015 C1 C9 C10 -178.7(9) . . . . ?
C016 C00K B01X Cl01 163.36(14) . . . . ?
C016 C00K B01X C00G -81.92(19) . . . . ?
C016 C00K B01X C00S 49.5(2) . . . . ?
C016 C01G C7 F18 141.0(10) . . . . ?
C016 C01G C7 F19 44.0(11) . . . . ?
C016 C01G C7 F20 -77.8(13) . . . . ?
C016 C01G C8 F1A 155.8(6) . . . . ?
C016 C01G C8 F1B 23.7(12) . . . . ?
C016 C01G C8 F1C -107.2(10) . . . . ?
C017 N00B C00Y C01A 61.4(2) . . . . ?
C017 N00B C015 C1 178.67(19) . . . . ?
C017 N00B C01F C01S -52.8(2) . . . . ?
C017 C018 C021 C024 175.88(18) . . . . ?
C019 C00J B01Y Cl01 -157.57(14) . . . . ?
C019 C00J B01Y C00F 89.4(2) . . . . ?
C019 C00J B01Y C00Q -51.0(2) . . . . ?
C01E C00O C00S C011 -0.6(3) . . . . ?
C01E C00O C00S B01X 176.26(17) . . . . ?
C01F N00B C00Y C01A -177.75(17) . . . . ?
C01F N00B C015 C1 58.6(2) . . . . ?
C01F N00B C017 C018 -58.5(2) . . . . ?
C01F C01S C02G C02I -174.9(3) . . . . ?
C01H C00T C010 C01G -178.7(2) . . . . ?
C01L C00W C01U F004 59.3(3) . . . . ?
C01L C00W C01U F006 178.7(2) . . . . ?
C01L C00W C01U F008 -58.9(3) . . . . ?
C01L C01T C0 F0 -157.2(5) . . . . ?
C01L C01T C0 F1 -27.5(9) . . . . ?
C01L C01T C0 F2 85.3(6) . . . . ?
C01L C01T C2 F3 -149.5(11) . . . . ?
C01L C01T C2 F4 -30.6(14) . . . . ?
C01L C01T C2 F5 97.8(11) . . . . ?
C01R C01E C5 F12 -86.9(16) . . . . ?
C01R C01E C5 F13 70.0(15) . . . . ?
C01R C01E C5 F14 146.3(11) . . . . ?
C01R C01E C6 F15 -50.7(14) . . . . ?
C01R C01E C6 F16 39.7(16) . . . . ?
C01R C01E C6 F17 -165.3(12) . . . . ?
C01R C01Q C3 F6 -139.1(7) . . . . ?
C01R C01Q C3 F7 127.6(9) . . . . ?
C01R C01Q C3 F8 6.5(14) . . . . ?
C01R C01Q C4 F9 -108.1(19) . . . . ?
C01R C01Q C4 F10 91.2(18) . . . . ?
C01R C01Q C4 F11 -33.0(16) . . . . ?
C01U C00W C01L C01T 178.1(2) . . . . ?
B01X C00G C00P C01B -179.97(16) . . . . ?
B01X C00K C016 C01G 172.63(18) . . . . ?
B01X C00S C011 C01Q -175.41(18) . . . . ?
B01Y C00F C00R C01C -175.07(16) . . . . ?
B01Y C00F C00V C012 173.68(16) . . . . ?
B01Y C00J C019 C01I -174.09(19) . . . . ?
B01Y C00Q C00U C01T -179.0(2) . . . . ?
C5 C01E C01R C01Q 179.7(8) . . . . ?
C026 C012 C013 C01C 176.1(2) . . . . ?
C3 C01Q C01R C01E -174.0(7) . . . . ?
C4 C01Q C01R C01E 179.1(8) . . . . ?
C6 C01E C01R C01Q 178.5(9) . . . . ?

loop_
_smtbx_masks_void_nr
_smtbx_masks_void_average_x
_smtbx_masks_void_average_y
_smtbx_masks_void_average_z
_smtbx_masks_void_volume
_smtbx_masks_void_count_electrons
_smtbx_masks_void_content
1 0.000 0.500 0.500 141.5 46.9 ?
2 0.500 0.500 1.000 452.5 95.2 ?
3 0.302 0.125 0.586 14.7 0.0 ?
4 0.698 0.875 0.414 14.7 0.0 ?
